data_4331266
loop_
_publ_author_name
'Yan-Li Gai'
'Ke-Cai Xiong'
'Lian Chen'
'Yang Bu'
'Xing-Jun Li'
'Fei-Long Jiang'
'Mao-Chun Hong'

_publ_section_title
;
 Visible and NIR Photoluminescence Properties of a Series of Novel
 Lanthanide-Organic Coordination Polymers Based on
 Hydroxyquinoline-Carboxylate Ligands
;
_journal_name_full 'Inorganic Chemistry'
_journal_page_first 13128
_journal_page_last 13137
_journal_paper_doi 10.1021/ic301261g
_journal_volume 51
_journal_year 2012
_chemical_formula_sum 'C30 H26 N3 Nd O13'
_chemical_formula_weight 780.78
_chemical_name_systematic
; 
 ? 
;
_space_group_IT_number 14
_symmetry_cell_setting monoclinic
_symmetry_space_group_name_Hall '-P 2ybc'
_symmetry_space_group_name_H-M 'P 1 21/c 1'
_atom_sites_solution_hydrogens geom
_atom_sites_solution_primary direct
_atom_sites_solution_secondary difmap
_audit_creation_method SHELXL-97
_cell_angle_alpha 90.00
_cell_angle_beta 93.054(14)
_cell_angle_gamma 90.00
_cell_formula_units_Z 4
_cell_length_a 12.1434(18)
_cell_length_b 25.812(7)
_cell_length_c 9.940(3)
_cell_measurement_reflns_used 4802
_cell_measurement_temperature 293(2)
_cell_measurement_theta_max 27.4565
_cell_measurement_theta_min 3.0223
_cell_volume 3111.2(13)
_computing_cell_refinement 'CrystalClear (Rigaku/MSC Inc., 2005)'
_computing_data_collection 'CrystalClear (Rigaku/MSC Inc., 2005)'
_computing_data_reduction 'CrystalClear (Rigaku/MSC Inc., 2005)'
_computing_structure_refinement 'SHELXL-97 (Sheldrick, 1997)'
_computing_structure_solution 'SHELXS-97 (Sheldrick, 1990)'
_diffrn_ambient_temperature 293(2)
_diffrn_detector_area_resol_mean 14.6306
_diffrn_measured_fraction_theta_full 0.990
_diffrn_measured_fraction_theta_max 0.990
_diffrn_measurement_device_type Mercury70_(2x2_bin_mode)
_diffrn_measurement_method CCD_Profile_fitting
_diffrn_radiation_monochromator graphite
_diffrn_radiation_source 'fine-focus sealed tube'
_diffrn_radiation_type MoK\a
_diffrn_radiation_wavelength 0.71073
_diffrn_reflns_av_R_equivalents 0.0727
_diffrn_reflns_av_sigmaI/netI 0.0759
_diffrn_reflns_limit_h_max 15
_diffrn_reflns_limit_h_min -15
_diffrn_reflns_limit_k_max 33
_diffrn_reflns_limit_k_min -33
_diffrn_reflns_limit_l_max 11
_diffrn_reflns_limit_l_min -12
_diffrn_reflns_number 23795
_diffrn_reflns_theta_full 27.44
_diffrn_reflns_theta_max 27.44
_diffrn_reflns_theta_min 2.20
_exptl_absorpt_coefficient_mu 1.741
_exptl_absorpt_correction_T_max 0.7802
_exptl_absorpt_correction_T_min 0.7221
_exptl_absorpt_correction_type multi-scan
_exptl_crystal_colour pink
_exptl_crystal_density_diffrn 1.667
_exptl_crystal_description prism
_exptl_crystal_F_000 1564
_exptl_crystal_size_max 0.20
_exptl_crystal_size_mid 0.15
_exptl_crystal_size_min 0.15
_refine_diff_density_max 2.864
_refine_diff_density_min -2.039
_refine_diff_density_rms 0.168
_refine_ls_extinction_method none
_refine_ls_goodness_of_fit_ref 1.130
_refine_ls_hydrogen_treatment constr
_refine_ls_matrix_type full
_refine_ls_number_parameters 424
_refine_ls_number_reflns 7032
_refine_ls_number_restraints 0
_refine_ls_restrained_S_all 1.130
_refine_ls_R_factor_all 0.0780
_refine_ls_R_factor_gt 0.0564
_refine_ls_shift/su_max 0.001
_refine_ls_shift/su_mean 0.000
_refine_ls_structure_factor_coef Fsqd
_refine_ls_weighting_details 'calc w=1/[\s^2^(Fo^2^)+(0.0347P)^2^+11.1523P] where P=(Fo^2^+2Fc^2^)/3'
_refine_ls_weighting_scheme calc
_refine_ls_wR_factor_gt 0.1141
_refine_ls_wR_factor_ref 0.1309
_reflns_number_gt 5582
_reflns_number_total 7032
_reflns_threshold_expression >2sigma(I)
_cod_data_source_file ic301261g_si_002_04.cif
_cod_data_source_block complex4_Nd
_cod_database_code 4331266

loop_
_symmetry_equiv_pos_as_xyz
'x, y, z'
'-x, y+1/2, -z+1/2'
'-x, -y, -z'
'x, -y-1/2, z-1/2'

loop_
_atom_site_label
_atom_site_type_symbol
_atom_site_fract_x
_atom_site_fract_y
_atom_site_fract_z
_atom_site_U_iso_or_equiv
_atom_site_adp_type
_atom_site_occupancy
_atom_site_symmetry_multiplicity
_atom_site_calc_flag
_atom_site_refinement_flags
Nd1 Nd 1.03609(2) 0.073580(10) 0.39745(3) 0.02128(10) Uani 1 1 d .
C19 C 0.7639(8) 0.1879(3) -0.1778(9) 0.065(3) Uani 1 1 d .
H19 H 0.7461 0.2152 -0.2361 0.078 Uiso 1 1 calc R
O8 O 0.8317(3) 0.07839(14) 0.4185(5) 0.0320(10) Uani 1 1 d .
O1 O 1.0320(3) 0.07317(14) 0.6466(4) 0.0301(9) Uani 1 1 d .
O6 O 0.9815(4) 0.12298(15) 0.2053(4) 0.0343(10) Uani 1 1 d .
O2 O 1.0384(3) -0.00398(14) 0.7572(4) 0.0316(9) Uani 1 1 d .
O5 O 0.9891(4) 0.33539(15) -0.0319(5) 0.0366(10) Uani 1 1 d .
O7 O 0.8610(3) 0.00247(15) 0.5233(4) 0.0309(9) Uani 1 1 d .
O3 O 1.1788(3) 0.05960(15) 1.2300(4) 0.0287(9) Uani 1 1 d .
O4 O 1.1090(4) 0.30870(15) 0.1355(4) 0.0344(10) Uani 1 1 d .
O10 O 1.2087(3) 0.11726(16) 0.4897(4) 0.0352(10) Uani 1 1 d .
O9 O 0.4309(3) 0.11389(18) 0.5113(5) 0.0463(12) Uani 1 1 d .
N3 N 0.6635(4) 0.00668(18) 0.6355(5) 0.0305(11) Uani 1 1 d .
H4 H 0.7136 -0.0154 0.6600 0.037 Uiso 1 1 calc R
N2 N 0.8946(4) 0.24202(18) -0.0503(5) 0.0353(12) Uani 1 1 d .
H2 H 0.8754 0.2676 -0.1019 0.042 Uiso 1 1 calc R
C17 C 0.7419(8) 0.0986(3) -0.1101(9) 0.070(3) Uani 1 1 d .
H17 H 0.7073 0.0668 -0.1244 0.084 Uiso 1 1 calc R
C18 C 0.7131(9) 0.1406(3) -0.1952(10) 0.082(3) Uani 1 1 d .
H18 H 0.6589 0.1363 -0.2641 0.098 Uiso 1 1 calc R
C6 C 1.2807(5) 0.1578(3) 1.1751(7) 0.0392(15) Uani 1 1 d .
H6 H 1.2942 0.1447 1.2616 0.047 Uiso 1 1 calc R
C20 C 0.8432(6) 0.1944(2) -0.0707(7) 0.0397(16) Uani 1 1 d .
C7 C 1.3203(6) 0.2058(3) 1.1437(7) 0.0437(17) Uani 1 1 d .
H7 H 1.3614 0.2246 1.2085 0.052 Uiso 1 1 calc R
C29 C 0.5436(5) -0.0334(3) 0.7921(7) 0.0406(16) Uani 1 1 d .
H29 H 0.5988 -0.0568 0.8191 0.049 Uiso 1 1 calc R
C26 C 0.3788(5) 0.0387(3) 0.7165(7) 0.0443(17) Uani 1 1 d .
H26 H 0.3236 0.0625 0.6937 0.053 Uiso 1 1 calc R
C28 C 0.4429(6) -0.0355(3) 0.8474(8) 0.0503(19) Uani 1 1 d .
H28 H 0.4290 -0.0611 0.9100 0.060 Uiso 1 1 calc R
C27 C 0.3609(6) 0.0004(3) 0.8107(8) 0.053(2) Uani 1 1 d .
H27 H 0.2932 -0.0013 0.8500 0.063 Uiso 1 1 calc R
C8 C 1.2994(6) 0.2270(3) 1.0139(7) 0.0457(17) Uani 1 1 d .
H8 H 1.3261 0.2597 0.9939 0.055 Uiso 1 1 calc R
C16 C 0.8208(7) 0.1040(3) -0.0057(8) 0.0493(19) Uani 1 1 d .
H16 H 0.8396 0.0760 0.0498 0.059 Uiso 1 1 calc R
N1 N 1.1428(4) 0.12039(17) 0.8487(5) 0.0272(10) Uani 1 1 d .
H1 H 1.1297 0.1339 0.7704 0.033 Uiso 1 1 calc R
C2 C 1.1065(5) 0.0718(2) 0.8722(6) 0.0249(12) Uani 1 1 d .
C13 C 1.0048(5) 0.2105(2) 0.1375(6) 0.0279(12) Uani 1 1 d .
H13 H 1.0580 0.2169 0.2063 0.034 Uiso 1 1 calc R
C1 C 1.0531(4) 0.0445(2) 0.7472(6) 0.0252(12) Uani 1 1 d .
C4 C 1.1725(4) 0.0773(2) 1.1080(6) 0.0234(11) Uani 1 1 d .
C14 C 0.9554(5) 0.1603(2) 0.1248(6) 0.0289(13) Uani 1 1 d .
C3 C 1.1219(5) 0.0497(2) 0.9970(6) 0.0276(12) Uani 1 1 d .
H3 H 1.0988 0.0158 1.0096 0.033 Uiso 1 1 calc R
C21 C 0.8012(4) 0.0411(2) 0.4905(6) 0.0254(12) Uani 1 1 d .
C23 C 0.6084(5) 0.0785(2) 0.4974(7) 0.0320(14) Uani 1 1 d .
H23 H 0.6261 0.1023 0.4316 0.038 Uiso 1 1 calc R
C24 C 0.5022(5) 0.0803(2) 0.5503(7) 0.0346(14) Uani 1 1 d .
C11 C 1.0282(5) 0.3031(2) 0.0532(6) 0.0300(13) Uani 1 1 d .
C5 C 1.2193(5) 0.1277(2) 1.0775(6) 0.0279(12) Uani 1 1 d .
C25 C 0.4816(5) 0.0414(2) 0.6545(6) 0.0319(13) Uani 1 1 d .
C22 C 0.6855(4) 0.0426(2) 0.5410(6) 0.0265(12) Uani 1 1 d .
C10 C 1.2006(5) 0.1491(2) 0.9472(6) 0.0303(13) Uani 1 1 d .
C15 C 0.8730(5) 0.1528(2) 0.0160(6) 0.0327(14) Uani 1 1 d .
C12 C 0.9740(5) 0.2494(2) 0.0484(6) 0.0308(13) Uani 1 1 d .
C30 C 0.5633(5) 0.0047(2) 0.6931(6) 0.0298(13) Uani 1 1 d .
C9 C 1.2397(6) 0.1994(2) 0.9171(7) 0.0389(15) Uani 1 1 d .
H9 H 1.2250 0.2135 0.8320 0.047 Uiso 1 1 calc R
O11 O 0.7490(4) 0.17971(18) 0.3227(6) 0.0595(15) Uani 1 1 d .
O13 O 0.5970(7) 0.1986(5) 0.1030(10) 0.166(5) Uani 1 1 d .
O12 O 0.5533(8) 0.2084(3) 0.4610(14) 0.189(6) Uani 1 1 d .
H11A H 0.7627 0.1454 0.3358 0.227 Uiso 1 1 d R
H12A H 0.5967 0.2334 0.4309 0.227 Uiso 1 1 d R
H12B H 0.5221 0.1799 0.4036 0.227 Uiso 1 1 d R
H10A H 1.2707 0.1325 0.4858 0.227 Uiso 1 1 d R

loop_
_atom_site_aniso_label
_atom_site_aniso_U_11
_atom_site_aniso_U_22
_atom_site_aniso_U_33
_atom_site_aniso_U_23
_atom_site_aniso_U_13
_atom_site_aniso_U_12
Nd1 0.02459(16) 0.01721(15) 0.02216(19) 0.00081(11) 0.00251(12) 0.00136(10)
C19 0.094(7) 0.041(4) 0.056(5) 0.003(4) -0.038(5) -0.015(4)
O8 0.026(2) 0.023(2) 0.047(3) 0.0082(18) 0.0096(19) 0.0028(16)
O1 0.044(2) 0.023(2) 0.023(2) 0.0033(16) 0.0033(18) -0.0027(17)
O6 0.048(3) 0.026(2) 0.029(2) 0.0122(18) 0.006(2) 0.0045(18)
O2 0.044(2) 0.0220(19) 0.029(2) -0.0001(17) 0.0019(19) -0.0055(17)
O5 0.041(2) 0.024(2) 0.045(3) 0.0096(19) -0.006(2) -0.0042(18)
O7 0.028(2) 0.029(2) 0.036(2) 0.0021(18) 0.0040(18) 0.0090(17)
O3 0.036(2) 0.033(2) 0.017(2) 0.0005(17) 0.0031(17) 0.0029(17)
O4 0.043(2) 0.026(2) 0.034(3) 0.0028(18) -0.010(2) -0.0035(18)
O10 0.026(2) 0.038(2) 0.042(3) -0.008(2) 0.0011(19) -0.0031(18)
O9 0.025(2) 0.042(3) 0.073(4) 0.015(2) 0.006(2) 0.0103(19)
N3 0.022(2) 0.032(3) 0.037(3) 0.007(2) 0.005(2) 0.0034(19)
N2 0.051(3) 0.022(2) 0.031(3) 0.004(2) -0.013(3) -0.007(2)
C17 0.094(7) 0.044(4) 0.068(6) -0.003(4) -0.026(5) -0.029(4)
C18 0.113(8) 0.052(5) 0.074(7) 0.001(5) -0.046(6) -0.032(5)
C6 0.044(4) 0.042(4) 0.032(4) -0.001(3) 0.001(3) -0.007(3)
C20 0.047(4) 0.027(3) 0.044(4) 0.000(3) -0.009(3) -0.008(3)
C7 0.051(4) 0.041(4) 0.039(4) -0.010(3) -0.002(3) -0.014(3)
C29 0.029(3) 0.046(4) 0.047(4) 0.015(3) 0.008(3) 0.004(3)
C26 0.034(3) 0.046(4) 0.054(5) 0.001(3) 0.011(3) 0.013(3)
C28 0.051(4) 0.057(4) 0.044(5) 0.012(4) 0.015(4) 0.009(4)
C27 0.042(4) 0.057(4) 0.061(5) 0.013(4) 0.023(4) 0.007(3)
C8 0.058(4) 0.037(4) 0.042(4) 0.003(3) -0.001(3) -0.015(3)
C16 0.068(5) 0.029(3) 0.050(5) 0.003(3) -0.007(4) -0.011(3)
N1 0.033(3) 0.025(2) 0.023(3) 0.002(2) 0.001(2) -0.0053(19)
C2 0.029(3) 0.024(3) 0.022(3) -0.001(2) 0.007(2) 0.000(2)
C13 0.036(3) 0.025(3) 0.023(3) 0.006(2) -0.002(2) 0.002(2)
C1 0.026(3) 0.025(3) 0.025(3) -0.003(2) 0.004(2) -0.007(2)
C4 0.022(3) 0.025(3) 0.024(3) -0.001(2) 0.005(2) 0.003(2)
C14 0.035(3) 0.024(3) 0.029(3) 0.006(2) 0.006(3) 0.005(2)
C3 0.032(3) 0.024(3) 0.026(3) -0.001(2) 0.003(2) -0.004(2)
C21 0.025(3) 0.026(3) 0.025(3) -0.003(2) 0.004(2) -0.001(2)
C23 0.027(3) 0.031(3) 0.038(4) 0.001(3) 0.005(3) 0.001(2)
C24 0.023(3) 0.030(3) 0.050(4) -0.002(3) -0.003(3) 0.003(2)
C11 0.037(3) 0.023(3) 0.030(3) 0.001(2) 0.002(3) -0.005(2)
C5 0.030(3) 0.032(3) 0.022(3) -0.002(2) 0.002(2) -0.001(2)
C25 0.032(3) 0.032(3) 0.032(4) -0.007(3) 0.001(3) 0.002(2)
C22 0.022(3) 0.025(3) 0.032(3) 0.000(2) 0.001(2) 0.000(2)
C10 0.034(3) 0.027(3) 0.031(3) -0.002(2) 0.009(3) -0.004(2)
C15 0.046(4) 0.025(3) 0.027(3) 0.000(2) 0.000(3) -0.003(3)
C12 0.041(3) 0.019(3) 0.033(3) -0.003(2) 0.007(3) -0.003(2)
C30 0.026(3) 0.037(3) 0.027(3) -0.001(3) 0.004(2) -0.004(2)
C9 0.050(4) 0.028(3) 0.039(4) -0.001(3) 0.001(3) -0.010(3)
O11 0.057(3) 0.036(3) 0.085(4) 0.001(3) 0.000(3) -0.001(2)
O13 0.092(6) 0.282(14) 0.122(8) 0.048(9) -0.011(6) 0.017(8)
O12 0.119(7) 0.067(5) 0.392(18) 0.034(8) 0.118(9) 0.009(5)

loop_
_atom_type_symbol
_atom_type_description
_atom_type_scat_dispersion_real
_atom_type_scat_dispersion_imag
_atom_type_scat_source
C C 0.0033 0.0016 'International Tables Vol C Tables 4.2.6.8 and 6.1.1.4'
N N 0.0061 0.0033 'International Tables Vol C Tables 4.2.6.8 and 6.1.1.4'
Nd Nd -0.1943 3.0179 'International Tables Vol C Tables 4.2.6.8 and 6.1.1.4'
O O 0.0106 0.0060 'International Tables Vol C Tables 4.2.6.8 and 6.1.1.4'
H H 0.0000 0.0000 'International Tables Vol C Tables 4.2.6.8 and 6.1.1.4'

loop_
_geom_angle_atom_site_label_1
_geom_angle_atom_site_label_2
_geom_angle_atom_site_label_3
_geom_angle
_geom_angle_site_symmetry_1
_geom_angle_site_symmetry_3
O6 Nd1 O7 144.47(14) . 3_756
O6 Nd1 O1 142.20(13) . .
O7 Nd1 O1 73.20(13) 3_756 .
O6 Nd1 O3 73.35(14) . 1_554
O7 Nd1 O3 74.70(13) 3_756 1_554
O1 Nd1 O3 135.90(14) . 1_554
O6 Nd1 O2 79.28(14) . 3_756
O7 Nd1 O2 77.44(14) 3_756 3_756
O1 Nd1 O2 125.78(12) . 3_756
O3 Nd1 O2 74.17(13) 1_554 3_756
O6 Nd1 O8 78.69(14) . .
O7 Nd1 O8 120.44(13) 3_756 .
O1 Nd1 O8 81.03(14) . .
O3 Nd1 O8 142.21(14) 1_554 .
O2 Nd1 O8 76.08(14) 3_756 .
O6 Nd1 O10 104.24(15) . .
O7 Nd1 O10 80.78(14) 3_756 .
O1 Nd1 O10 72.42(14) . .
O3 Nd1 O10 73.28(13) 1_554 .
O2 Nd1 O10 144.54(13) 3_756 .
O8 Nd1 O10 139.38(14) . .
O6 Nd1 O5 70.42(14) . 4_566
O7 Nd1 O5 141.21(14) 3_756 4_566
O1 Nd1 O5 73.10(13) . 4_566
O3 Nd1 O5 119.73(14) 1_554 4_566
O2 Nd1 O5 139.36(14) 3_756 4_566
O8 Nd1 O5 72.01(13) . 4_566
O10 Nd1 O5 71.17(13) . 4_566
C18 C19 C20 119.1(7) . .
C18 C19 H19 120.4 . .
C20 C19 H19 120.4 . .
C21 O8 Nd1 109.3(3) . .
C1 O1 Nd1 141.3(4) . .
C14 O6 Nd1 163.8(4) . .
C1 O2 Nd1 135.0(4) . 3_756
C11 O5 Nd1 135.9(4) . 4_565
C21 O7 Nd1 174.7(4) . 3_756
C4 O3 Nd1 124.5(3) . 1_556
Nd1 O10 H10A 156.0 . .
C22 N3 C30 121.7(5) . .
C22 N3 H4 119.1 . .
C30 N3 H4 119.1 . .
C12 N2 C20 121.9(5) . .
C12 N2 H2 119.0 . .
C20 N2 H2 119.0 . .
C16 C17 C18 121.0(7) . .
C16 C17 H17 119.5 . .
C18 C17 H17 119.5 . .
C19 C18 C17 120.8(8) . .
C19 C18 H18 119.6 . .
C17 C18 H18 119.6 . .
C7 C6 C5 121.1(6) . .
C7 C6 H6 119.5 . .
C5 C6 H6 119.5 . .
N2 C20 C19 120.1(6) . .
N2 C20 C15 119.0(6) . .
C19 C20 C15 120.9(6) . .
C6 C7 C8 120.6(6) . .
C6 C7 H7 119.7 . .
C8 C7 H7 119.7 . .
C28 C29 C30 119.5(6) . .
C28 C29 H29 120.3 . .
C30 C29 H29 120.3 . .
C27 C26 C25 120.0(6) . .
C27 C26 H26 120.0 . .
C25 C26 H26 120.0 . .
C29 C28 C27 120.6(7) . .
C29 C28 H28 119.7 . .
C27 C28 H28 119.7 . .
C26 C27 C28 121.0(6) . .
C26 C27 H27 119.5 . .
C28 C27 H27 119.5 . .
C9 C8 C7 120.1(6) . .
C9 C8 H8 119.9 . .
C7 C8 H8 119.9 . .
C17 C16 C15 119.2(7) . .
C17 C16 H16 120.4 . .
C15 C16 H16 120.4 . .
C2 N1 C10 122.0(5) . .
C2 N1 H1 119.0 . .
C10 N1 H1 119.0 . .
N1 C2 C3 120.8(5) . .
N1 C2 C1 114.3(5) . .
C3 C2 C1 124.8(5) . .
C12 C13 C14 120.4(6) . .
C12 C13 H13 119.8 . .
C14 C13 H13 119.8 . .
O1 C1 O2 128.2(5) . .
O1 C1 C2 115.5(5) . .
O2 C1 C2 116.3(5) . .
O3 C4 C3 123.4(5) . .
O3 C4 C5 120.4(5) . .
C3 C4 C5 116.2(5) . .
O6 C14 C13 122.5(6) . .
O6 C14 C15 120.3(5) . .
C13 C14 C15 117.2(5) . .
C2 C3 C4 121.8(5) . .
C2 C3 H3 119.1 . .
C4 C3 H3 119.1 . .
O8 C21 O7 124.3(5) . .
O8 C21 C22 118.2(5) . .
O7 C21 C22 117.5(5) . .
C22 C23 C24 121.5(6) . .
C22 C23 H23 119.2 . .
C24 C23 H23 119.2 . .
O9 C24 C23 121.7(6) . .
O9 C24 C25 122.8(6) . .
C23 C24 C25 115.5(5) . .
O4 C11 O5 127.9(5) . .
O4 C11 C12 116.5(5) . .
O5 C11 C12 115.5(5) . .
C10 C5 C6 117.5(5) . .
C10 C5 C4 119.6(5) . .
C6 C5 C4 122.8(5) . .
C30 C25 C26 118.1(6) . .
C30 C25 C24 120.4(5) . .
C26 C25 C24 121.6(6) . .
N3 C22 C23 121.6(5) . .
N3 C22 C21 115.6(5) . .
C23 C22 C21 122.7(5) . .
N1 C10 C5 119.1(5) . .
N1 C10 C9 120.1(6) . .
C5 C10 C9 120.8(6) . .
C20 C15 C16 118.9(6) . .
C20 C15 C14 119.9(5) . .
C16 C15 C14 121.1(6) . .
N2 C12 C13 121.5(5) . .
N2 C12 C11 116.0(5) . .
C13 C12 C11 122.5(6) . .
N3 C30 C25 119.2(5) . .
N3 C30 C29 120.0(5) . .
C25 C30 C29 120.8(5) . .
C8 C9 C10 119.8(6) . .
C8 C9 H9 120.1 . .
C10 C9 H9 120.1 . .
H12A O12 H12B 123.7 . .

loop_
_geom_bond_atom_site_label_1
_geom_bond_atom_site_label_2
_geom_bond_distance
_geom_bond_site_symmetry_2
Nd1 O6 2.362(4) .
Nd1 O7 2.435(4) 3_756
Nd1 O1 2.480(4) .
Nd1 O3 2.493(4) 1_554
Nd1 O2 2.502(4) 3_756
Nd1 O8 2.505(4) .
Nd1 O10 2.510(4) .
Nd1 O5 2.526(4) 4_566
C19 C18 1.374(10) .
C19 C20 1.407(10) .
C19 H19 0.9300 .
O8 C21 1.266(6) .
O1 C1 1.259(7) .
O6 C14 1.281(6) .
O2 C1 1.268(6) .
O2 Nd1 2.502(4) 3_756
O5 C11 1.263(7) .
O5 Nd1 2.526(4) 4_565
O7 C21 1.267(6) .
O7 Nd1 2.435(4) 3_756
O3 C4 1.294(7) .
O3 Nd1 2.493(4) 1_556
O4 C11 1.252(7) .
O10 H10A 0.8532 .
O9 C24 1.272(7) .
N3 C22 1.356(7) .
N3 C30 1.373(7) .
N3 H4 0.8600 .
N2 C12 1.352(8) .
N2 C20 1.388(7) .
N2 H2 0.8600 .
C17 C16 1.382(11) .
C17 C18 1.408(12) .
C17 H17 0.9300 .
C18 H18 0.9300 .
C6 C7 1.371(9) .
C6 C5 1.423(8) .
C6 H6 0.9300 .
C20 C15 1.412(9) .
C7 C8 1.412(10) .
C7 H7 0.9300 .
C29 C28 1.369(9) .
C29 C30 1.420(8) .
C29 H29 0.9300 .
C26 C27 1.385(10) .
C26 C25 1.423(8) .
C26 H26 0.9300 .
C28 C27 1.395(10) .
C28 H28 0.9300 .
C27 H27 0.9300 .
C8 C9 1.372(9) .
C8 H8 0.9300 .
C16 C15 1.422(8) .
C16 H16 0.9300 .
N1 C2 1.353(7) .
N1 C10 1.389(7) .
N1 H1 0.8600 .
C2 C3 1.369(8) .
C2 C1 1.542(8) .
C13 C12 1.378(8) .
C13 C14 1.430(8) .
C13 H13 0.9300 .
C4 C3 1.424(8) .
C4 C5 1.458(7) .
C14 C15 1.447(9) .
C3 H3 0.9300 .
C21 C22 1.518(7) .
C23 C22 1.372(8) .
C23 C24 1.419(8) .
C23 H23 0.9300 .
C24 C25 1.474(9) .
C11 C12 1.533(7) .
C5 C10 1.415(8) .
C25 C30 1.409(8) .
C10 C9 1.418(8) .
C9 H9 0.9300 .
O11 H11A 0.9090 .
O12 H12A 0.8942 .
O12 H12B 0.9930 .
